data_4100496
_journal_name_full 'Journal of the American Chemical Society'
_journal_paper_doi 10.1021/ja0518171
_journal_year 2005
_chemical_formula_sum 'C25 H22 O2'
_chemical_formula_weight 354.43
_space_group_IT_number 14
_symmetry_cell_setting monoclinic
_symmetry_space_group_name_Hall '-P 2ybc'
_symmetry_space_group_name_H-M 'P 1 21/c 1'
_cell_angle_alpha 90.00
_cell_angle_beta 109.002(14)
_cell_angle_gamma 90.00
_cell_formula_units_Z 4
_cell_length_a 13.085(2)
_cell_length_b 11.329(2)
_cell_length_c 13.562(3)
_cell_measurement_temperature 293(2)
_cell_volume 1900.7(7)
_diffrn_ambient_temperature 293(2)
_exptl_crystal_density_diffrn 1.239
_cod_depositor_comments
;
The following automatic conversions were performed:
'_symmetry_cell_setting' value 'Monoclinic' changed to 'monoclinic'
according to '/home/saulius/struct/CIF-dictionaries/cif_core.dic'
dictionary named 'cif_core.dic' version 2.4.1 from 2010-06-29.

Automatic conversion script
Id: cif_fix_enum 1527 2010-12-29 10:47:43Z saulius 
;
_cod_original_sg_symbol_H-M 'P 21/c'
_cod_database_code 4100496

loop_
_symmetry_equiv_pos_as_xyz
'x, y, z'
'-x, y+1/2, -z+1/2'
'-x, -y, -z'
'x, -y-1/2, z-1/2'

loop_
_atom_site_label
_atom_site_type_symbol
_atom_site_fract_x
_atom_site_fract_y
_atom_site_fract_z
_atom_site_U_iso_or_equiv
_atom_site_adp_type
_atom_site_occupancy
_atom_site_symmetry_multiplicity
_atom_site_calc_flag
_atom_site_refinement_flags
_atom_site_disorder_assembly
_atom_site_disorder_group
O1 O 0.6124(3) 0.0330(4) 0.3976(3) 0.1151(11) Uani 1 1 d . . .
H1 H 0.5573 -0.0005 0.4134 0.173 Uiso 1 1 calc R . .
C1 C 0.5744(4) 0.0890(5) 0.3074(3) 0.0977(12) Uani 1 1 d . . .
C2 C 0.4615(4) 0.1036(6) 0.2542(4) 0.1152(16) Uani 1 1 d . . .
C3 C 0.4309(4) 0.1646(6) 0.1618(5) 0.1253(18) Uani 1 1 d . . .
H3A H 0.3574 0.1741 0.1267 0.150 Uiso 1 1 calc R . .
C4 C 0.5012(4) 0.2116(6) 0.1188(4) 0.1223(17) Uani 1 1 d . . .
H4A H 0.4759 0.2510 0.0553 0.147 Uiso 1 1 calc R . .
C5 C 0.6127(3) 0.2007(4) 0.1704(3) 0.0924(11) Uani 1 1 d . . .
H5A H 0.6619 0.2337 0.1419 0.111 Uiso 1 1 calc R . .
C6 C 0.6496(3) 0.1384(4) 0.2670(3) 0.0872(10) Uani 1 1 d . . .
C7 C 0.3848(5) 0.0574(8) 0.2998(5) 0.149(3) Uani 1 1 d . . .
H7A H 0.3119 0.0663 0.2619 0.179 Uiso 1 1 calc R . .
O7 O 0.4071(4) 0.0071(6) 0.3844(4) 0.172(2) Uani 1 1 d . . .
C8 C 0.7665(3) 0.1298(3) 0.3238(3) 0.0734(8) Uani 1 1 d . . .
C9 C 0.8267(3) 0.0375(3) 0.2961(3) 0.0744(9) Uani 1 1 d . . .
C10 C 0.7790(4) -0.0608(3) 0.2259(3) 0.0901(11) Uani 1 1 d . . .
C11 C 0.8494(5) -0.1394(4) 0.2062(4) 0.1097(16) Uani 1 1 d . . .
H11A H 0.8203 -0.2025 0.1621 0.132 Uiso 1 1 calc R . .
C12 C 0.9634(6) -0.1313(5) 0.2483(5) 0.122(2) Uani 1 1 d . . .
H12A H 1.0059 -0.1870 0.2295 0.146 Uiso 1 1 calc R . .
C13 C 1.0112(4) -0.0445(4) 0.3149(4) 0.1022(14) Uani 1 1 d . . .
C14 C 0.9420(3) 0.0413(3) 0.3414(3) 0.0811(10) Uani 1 1 d . . .
C15 C 0.9894(3) 0.1298(4) 0.4121(3) 0.0862(11) Uani 1 1 d . . .
H15A H 1.0644 0.1307 0.4409 0.103 Uiso 1 1 calc R . .
C16 C 0.9317(3) 0.2168(3) 0.4423(3) 0.0813(9) Uani 1 1 d . . .
C17 C 0.9898(4) 0.3035(5) 0.5183(3) 0.1006(13) Uani 1 1 d . . .
C18 C 0.9305(6) 0.3868(5) 0.5466(4) 0.1215(18) Uani 1 1 d . . .
H18A H 0.9658 0.4446 0.5942 0.146 Uiso 1 1 calc R . .
C19 C 0.8173(5) 0.3883(4) 0.5062(4) 0.1107(15) Uani 1 1 d . . .
H19A H 0.7806 0.4451 0.5311 0.133 Uiso 1 1 calc R . .
C20 C 0.7583(4) 0.3117(4) 0.4327(3) 0.0900(11) Uani 1 1 d . . .
C21 C 0.8169(3) 0.2182(3) 0.3982(3) 0.0744(9) Uani 1 1 d . . .
C22 C 0.6598(5) -0.0875(5) 0.1771(4) 0.1207(17) Uani 1 1 d . . .
H22A H 0.6510 -0.1611 0.1403 0.181 Uiso 1 1 calc R . .
H22B H 0.6259 -0.0255 0.1294 0.181 Uiso 1 1 calc R . .
H22C H 0.6269 -0.0927 0.2307 0.181 Uiso 1 1 calc R . .
C23 C 1.1321(4) -0.0376(6) 0.3589(5) 0.141(2) Uani 1 1 d . . .
H23A H 1.1632 -0.1025 0.3331 0.212 Uiso 1 1 calc R . .
H23B H 1.1541 -0.0414 0.4336 0.212 Uiso 1 1 calc R . .
H23C H 1.1562 0.0354 0.3381 0.212 Uiso 1 1 calc R . .
C24 C 1.1104(4) 0.3036(7) 0.5615(4) 0.134(2) Uani 1 1 d . . .
H24A H 1.1398 0.3178 0.5063 0.201 Uiso 1 1 calc R . .
H24B H 1.1351 0.2284 0.5930 0.201 Uiso 1 1 calc R . .
H24C H 1.1339 0.3646 0.6131 0.201 Uiso 1 1 calc R . .
C25 C 0.6379(4) 0.3281(5) 0.4018(4) 0.1162(17) Uani 1 1 d . . .
H25A H 0.6224 0.3986 0.4335 0.174 Uiso 1 1 calc R . .
H25B H 0.6065 0.2614 0.4249 0.174 Uiso 1 1 calc R . .
H25C H 0.6080 0.3346 0.3273 0.174 Uiso 1 1 calc R . .

loop_
_atom_site_aniso_label
_atom_site_aniso_U_11
_atom_site_aniso_U_22
_atom_site_aniso_U_33
_atom_site_aniso_U_23
_atom_site_aniso_U_13
_atom_site_aniso_U_12
O1 0.102(2) 0.150(3) 0.110(2) 0.024(2) 0.0585(17) 0.000(2)
C1 0.091(2) 0.120(3) 0.091(2) 0.001(2) 0.042(2) 0.004(2)
C2 0.088(3) 0.148(4) 0.116(3) -0.001(3) 0.043(3) -0.005(3)
C3 0.093(3) 0.173(5) 0.117(4) 0.010(4) 0.044(3) 0.009(3)
C4 0.103(3) 0.163(5) 0.099(3) 0.013(3) 0.030(3) 0.012(3)
C5 0.090(2) 0.110(3) 0.0750(19) -0.001(2) 0.0244(18) 0.010(2)
C6 0.080(2) 0.096(2) 0.090(2) -0.004(2) 0.0344(19) 0.0002(18)
C7 0.089(3) 0.236(8) 0.134(4) 0.017(5) 0.052(3) 0.009(4)
O7 0.116(3) 0.260(6) 0.162(4) 0.042(4) 0.078(3) -0.007(3)
C8 0.081(2) 0.0748(19) 0.0712(18) -0.0033(15) 0.0335(15) -0.0004(15)
C9 0.091(2) 0.0720(18) 0.0722(17) 0.0070(15) 0.0430(16) 0.0033(16)
C10 0.125(3) 0.076(2) 0.083(2) -0.0025(17) 0.054(2) -0.005(2)
C11 0.172(5) 0.082(2) 0.099(3) -0.006(2) 0.077(3) 0.004(3)
C12 0.169(5) 0.098(3) 0.138(4) 0.019(3) 0.105(4) 0.038(3)
C13 0.111(3) 0.104(3) 0.118(3) 0.034(3) 0.075(3) 0.034(3)
C14 0.087(2) 0.084(2) 0.085(2) 0.0210(18) 0.0464(18) 0.0108(18)
C15 0.075(2) 0.105(3) 0.085(2) 0.023(2) 0.0346(17) -0.0032(18)
C16 0.089(2) 0.086(2) 0.0735(18) 0.0065(17) 0.0335(17) -0.0121(18)
C17 0.107(3) 0.113(3) 0.082(2) 0.005(2) 0.030(2) -0.030(3)
C18 0.160(5) 0.110(4) 0.097(3) -0.024(3) 0.045(3) -0.030(3)
C19 0.146(4) 0.096(3) 0.102(3) -0.026(2) 0.057(3) -0.010(3)
C20 0.114(3) 0.086(2) 0.079(2) -0.0034(19) 0.044(2) 0.007(2)
C21 0.087(2) 0.0731(19) 0.0717(17) 0.0040(15) 0.0370(16) -0.0001(15)
C22 0.139(4) 0.108(3) 0.121(4) -0.034(3) 0.051(3) -0.035(3)
C23 0.113(4) 0.162(5) 0.177(5) 0.054(4) 0.087(4) 0.052(4)
C24 0.109(3) 0.179(6) 0.101(3) 0.005(4) 0.018(3) -0.051(4)
C25 0.120(4) 0.126(4) 0.109(3) -0.017(3) 0.046(3) 0.038(3)

loop_
_geom_bond_atom_site_label_1
_geom_bond_atom_site_label_2
_geom_bond_distance
_geom_bond_site_symmetry_2
_geom_bond_publ_flag
O1 C1 1.323(5) . ?
C1 C6 1.390(6) . ?
C1 C2 1.428(6) . ?
C2 C3 1.372(8) . ?
C2 C7 1.438(8) . ?
C3 C4 1.348(8) . ?
C4 C5 1.403(6) . ?
C5 C6 1.427(6) . ?
C6 C8 1.475(5) . ?
C7 O7 1.228(8) . ?
C8 C21 1.423(5) . ?
C8 C9 1.431(5) . ?
C9 C14 1.433(5) . ?
C9 C10 1.465(5) . ?
C10 C11 1.369(7) . ?
C10 C22 1.513(7) . ?
C11 C12 1.416(8) . ?
C12 C13 1.344(8) . ?
C13 C14 1.450(6) . ?
C13 C23 1.500(7) . ?
C14 C15 1.387(6) . ?
C15 C16 1.382(6) . ?
C16 C21 1.424(5) . ?
C16 C17 1.447(6) . ?
C17 C18 1.355(8) . ?
C17 C24 1.494(7) . ?
C18 C19 1.402(8) . ?
C19 C20 1.357(6) . ?
C20 C21 1.471(5) . ?
C20 C25 1.503(7) . ?

loop_
_cod_related_entry_id
_cod_related_entry_database
_cod_related_entry_code
1 ChemSpider 30659931
